data_2208607
loop_
_publ_author_name
'Meijboom, Reinout'
'Muller, Alfred'
'Roodt, Andreas'

_publ_section_title
;
 <i>trans</i>-Bis(benzyldiphenylphosphine)carbonylchlororhodium(I)
;
_journal_coeditor_code HG2009
_journal_issue 4
_journal_name_full 'Acta Crystallographica Section E'
_journal_page_first m682
_journal_page_last m684
_journal_paper_doi 10.1107/S1600536806006076
_journal_volume 62
_journal_year 2006
_chemical_formula_iupac '[Rh Cl (C19 H17 P)2 (C O)]'
_chemical_formula_moiety 'C39 H34 Cl O P2 Rh'
_chemical_formula_sum 'C39 H34 Cl O P2 Rh'
_chemical_formula_weight 718.96
_chemical_name_systematic
;
trans-Carbonylchlorobis(benzyldiphenylphosphine)rhodium(I)
;
_space_group_IT_number 2
_symmetry_cell_setting triclinic
_symmetry_space_group_name_Hall '-P 1'
_symmetry_space_group_name_H-M 'P -1'
_audit_creation_method 'WinGX routine CIF_UPDATE'
_cell_angle_alpha 68.873(4)
_cell_angle_beta 80.939(5)
_cell_angle_gamma 73.061(5)
_cell_formula_units_Z 2
_cell_length_a 9.5651(12)
_cell_length_b 11.9457(16)
_cell_length_c 16.4284(18)
_cell_measurement_reflns_used 9178
_cell_measurement_temperature 150(2)
_cell_measurement_theta_max 28.29
_cell_measurement_theta_min 2.48
_cell_volume 1672.1(4)
_computing_cell_refinement 'SAINT-Plus (Bruker, 2004)'
_computing_data_collection 'APEX2 (Bruker, 2005)'
_computing_data_reduction 'SAINT-Plus and XPREP (Bruker 2004)'
_computing_molecular_graphics 'DIAMOND (Brandenburg & Putz, 2005)'
_computing_publication_material 'WinGX (Farrugia, 1999)'
_computing_structure_refinement 'SHELXL97 (Sheldrick, 1997)'
_computing_structure_solution 'SIR97 (Altomare et al., 1999)'
_diffrn_ambient_temperature 150(2)
_diffrn_detector_area_resol_mean 512
_diffrn_measured_fraction_theta_full 0.996
_diffrn_measured_fraction_theta_max 0.996
_diffrn_measurement_device_type
;
Bruker X8 APEX-II Kappa 4K CCD
;
_diffrn_measurement_method \w
_diffrn_radiation_monochromator graphite
_diffrn_radiation_source 'fine-focus sealed tube'
_diffrn_radiation_type MoK\a
_diffrn_radiation_wavelength 0.71073
_diffrn_reflns_av_R_equivalents 0.0293
_diffrn_reflns_limit_h_max 12
_diffrn_reflns_limit_h_min -12
_diffrn_reflns_limit_k_max 15
_diffrn_reflns_limit_k_min -15
_diffrn_reflns_limit_l_max 21
_diffrn_reflns_limit_l_min -21
_diffrn_reflns_number 34434
_diffrn_reflns_theta_full 28.33
_diffrn_reflns_theta_max 28.33
_diffrn_reflns_theta_min 1.89
_diffrn_standards_decay_% 0
_diffrn_standards_interval_count 0
_diffrn_standards_interval_time 0
_diffrn_standards_number 0
_exptl_absorpt_coefficient_mu 0.716
_exptl_absorpt_correction_T_max 0.9651
_exptl_absorpt_correction_T_min 0.7927
_exptl_absorpt_correction_type multi-scan
_exptl_absorpt_process_details
;
SADABS (Bruker, 1998)
;
_exptl_crystal_colour yellow
_exptl_crystal_density_diffrn 1.428
_exptl_crystal_density_method 'not measured'
_exptl_crystal_description plate
_exptl_crystal_F_000 736
_exptl_crystal_size_max 0.34
_exptl_crystal_size_mid 0.24
_exptl_crystal_size_min 0.05
_refine_diff_density_max 0.406
_refine_diff_density_min -0.308
_refine_ls_extinction_method none
_refine_ls_goodness_of_fit_ref 1.03
_refine_ls_hydrogen_treatment constr
_refine_ls_matrix_type full
_refine_ls_number_parameters 397
_refine_ls_number_reflns 8287
_refine_ls_number_restraints 0
_refine_ls_restrained_S_all 1.03
_refine_ls_R_factor_gt 0.0227
_refine_ls_shift/su_max 0.001
_refine_ls_structure_factor_coef Fsqd
_refine_ls_weighting_details 'calc w=1/[\s^2^(Fo^2^)+(0.0236P)^2^+0.8407P] where P=(Fo^2^+2Fc^2^)/3'
_refine_ls_weighting_scheme calc
_refine_ls_wR_factor_ref 0.0574
_reflns_number_gt 7426
_reflns_number_total 8287
_reflns_threshold_expression I>2\s(I)
_cod_data_source_file hg2009.cif
_cod_data_source_block I
_cod_database_code 2208607

loop_
_symmetry_equiv_pos_as_xyz
'x, y, z'
'-x, -y, -z'

loop_
_atom_site_type_symbol
_atom_site_label
_atom_site_fract_x
_atom_site_fract_y
_atom_site_fract_z
_atom_site_U_iso_or_equiv
_atom_site_adp_type
_atom_site_calc_flag
_atom_site_refinement_flags
_atom_site_occupancy
Rh Rh 0.639395(12) 0.044532(10) 0.211494(7) 0.01602(4) Uani d . 1
Cl Cl 0.48133(5) 0.14397(3) 0.09456(2) 0.02658(8) Uani d . 1
P P1 0.57174(4) 0.22656(3) 0.24509(2) 0.01711(8) Uani d . 1
P P2 0.70323(4) -0.13851(3) 0.17754(2) 0.01786(8) Uani d . 1
O O 0.87216(12) -0.06175(11) 0.33660(7) 0.0292(3) Uani d . 1
C C 0.77857(16) -0.02237(13) 0.28976(9) 0.0194(3) Uani d . 1
C C1 0.37617(17) 0.31120(14) 0.23556(10) 0.0225(3) Uani d . 1
H H1A 0.3649 0.3954 0.2373 0.027 Uiso calc R 1
H H1B 0.3466 0.3209 0.1778 0.027 Uiso calc R 1
C C2 0.56011(17) -0.17478(14) 0.13539(10) 0.0224(3) Uani d . 1
H H2A 0.5167 -0.1015 0.086 0.027 Uiso calc R 1
H H2B 0.6065 -0.2438 0.1123 0.027 Uiso calc R 1
C C11 0.60384(16) 0.21959(14) 0.35363(9) 0.0194(3) Uani d . 1
C C12 0.60844(17) 0.11064(15) 0.42446(10) 0.0242(3) Uani d . 1
H H12 0.606 0.0372 0.4152 0.029 Uiso calc R 1
C C13 0.61665(19) 0.10890(18) 0.50886(10) 0.0328(4) Uani d . 1
H H13 0.6214 0.034 0.5568 0.039 Uiso calc R 1
C C14 0.6179(2) 0.2148(2) 0.52309(12) 0.0391(5) Uani d . 1
H H14 0.6218 0.2133 0.5809 0.047 Uiso calc R 1
C C15 0.6136(2) 0.3235(2) 0.45359(13) 0.0418(5) Uani d . 1
H H15 0.6143 0.3968 0.4637 0.05 Uiso calc R 1
C C16 0.6081(2) 0.32602(16) 0.36876(11) 0.0304(4) Uani d . 1
H H16 0.6072 0.4006 0.321 0.036 Uiso calc R 1
C C21 0.66523(18) 0.34265(14) 0.17287(9) 0.0222(3) Uani d . 1
C C22 0.81238(19) 0.32539(16) 0.18412(11) 0.0288(3) Uani d . 1
H H22 0.8608 0.2545 0.2289 0.035 Uiso calc R 1
C C23 0.8890(2) 0.41003(18) 0.13091(12) 0.0359(4) Uani d . 1
H H23 0.9893 0.3971 0.1394 0.043 Uiso calc R 1
C C24 0.8195(2) 0.51350(17) 0.06545(12) 0.0378(4) Uani d . 1
H H24 0.8719 0.5719 0.0291 0.045 Uiso calc R 1
C C25 0.6742(2) 0.53175(16) 0.05308(11) 0.0381(4) Uani d . 1
H H25 0.6266 0.603 0.0082 0.046 Uiso calc R 1
C C26 0.5967(2) 0.44629(15) 0.10601(11) 0.0308(4) Uani d . 1
H H26 0.497 0.4587 0.0965 0.037 Uiso calc R 1
C C31 0.27321(16) 0.25011(14) 0.30545(10) 0.0221(3) Uani d . 1
C C32 0.25100(18) 0.26653(15) 0.38690(10) 0.0253(3) Uani d . 1
H H32 0.3059 0.3124 0.3995 0.03 Uiso calc R 1
C C33 0.15035(19) 0.21712(16) 0.44972(11) 0.0311(4) Uani d . 1
H H33 0.1372 0.2289 0.5049 0.037 Uiso calc R 1
C C34 0.0691(2) 0.15072(16) 0.43223(13) 0.0359(4) Uani d . 1
H H34 -0.0012 0.1179 0.4748 0.043 Uiso calc R 1
C C35 0.0909(2) 0.13237(17) 0.35247(14) 0.0377(4) Uani d . 1
H H35 0.0357 0.0862 0.3404 0.045 Uiso calc R 1
C C36 0.19286(19) 0.18088(16) 0.28941(12) 0.0307(4) Uani d . 1
H H36 0.2077 0.1666 0.235 0.037 Uiso calc R 1
C C41 0.76811(17) -0.28063(13) 0.26784(9) 0.0208(3) Uani d . 1
C C42 0.71780(19) -0.28722(15) 0.35317(10) 0.0260(3) Uani d . 1
H H42 0.6506 -0.2174 0.3642 0.031 Uiso calc R 1
C C43 0.7654(2) -0.39552(16) 0.42243(11) 0.0331(4) Uani d . 1
H H43 0.7303 -0.3993 0.4805 0.04 Uiso calc R 1
C C44 0.8631(2) -0.49728(16) 0.40722(11) 0.0334(4) Uani d . 1
H H44 0.8972 -0.5703 0.4548 0.04 Uiso calc R 1
C C45 0.9114(2) -0.49293(16) 0.32263(12) 0.0343(4) Uani d . 1
H H45 0.9768 -0.5638 0.312 0.041 Uiso calc R 1
C C46 0.8644(2) -0.38529(15) 0.25328(11) 0.0296(4) Uani d . 1
H H46 0.8982 -0.3828 0.1952 0.036 Uiso calc R 1
C C51 0.85222(17) -0.14534(14) 0.09432(9) 0.0208(3) Uani d . 1
C C52 0.99258(19) -0.15723(17) 0.11534(11) 0.0293(3) Uani d . 1
H H52 1.0075 -0.1587 0.1716 0.035 Uiso calc R 1
C C53 1.11052(19) -0.16693(17) 0.05524(12) 0.0336(4) Uani d . 1
H H53 1.2059 -0.1762 0.0706 0.04 Uiso calc R 1
C C54 1.0895(2) -0.16318(18) -0.02718(12) 0.0350(4) Uani d . 1
H H54 1.1704 -0.1706 -0.0683 0.042 Uiso calc R 1
C C55 0.9504(2) -0.14856(18) -0.04934(11) 0.0344(4) Uani d . 1
H H55 0.9358 -0.1447 -0.1063 0.041 Uiso calc R 1
C C56 0.83128(19) -0.13940(15) 0.01062(10) 0.0265(3) Uani d . 1
H H56 0.7359 -0.1291 -0.0054 0.032 Uiso calc R 1
C C61 0.43910(17) -0.21030(14) 0.20185(10) 0.0225(3) Uani d . 1
C C62 0.4372(2) -0.33314(18) 0.24161(14) 0.0455(5) Uani d . 1
H H62 0.5156 -0.3959 0.229 0.055 Uiso calc R 1
C C63 0.3224(3) -0.3665(2) 0.29982(15) 0.0522(6) Uani d . 1
H H63 0.3232 -0.4516 0.3267 0.063 Uiso calc R 1
C C64 0.2076(2) -0.27723(19) 0.31890(12) 0.0355(4) Uani d . 1
H H64 0.128 -0.2997 0.3578 0.043 Uiso calc R 1
C C65 0.2104(2) -0.15517(19) 0.28051(14) 0.0389(4) Uani d . 1
H H65 0.1328 -0.0926 0.294 0.047 Uiso calc R 1
C C66 0.32460(19) -0.12161(17) 0.22237(13) 0.0330(4) Uani d . 1
H H66 0.324 -0.0364 0.1963 0.04 Uiso calc R 1

loop_
_atom_site_aniso_label
_atom_site_aniso_U_11
_atom_site_aniso_U_22
_atom_site_aniso_U_33
_atom_site_aniso_U_12
_atom_site_aniso_U_13
_atom_site_aniso_U_23
Rh 0.01860(6) 0.01346(6) 0.01607(6) -0.00240(4) -0.00300(4) -0.00549(4)
Cl 0.0366(2) 0.01903(17) 0.02391(17) -0.00122(15) -0.01559(15) -0.00587(14)
P1 0.02051(18) 0.01318(17) 0.01687(16) -0.00273(14) -0.00239(13) -0.00482(13)
P2 0.02033(18) 0.01595(18) 0.01810(16) -0.00262(14) -0.00219(14) -0.00774(14)
O 0.0220(6) 0.0337(6) 0.0312(6) -0.0009(5) -0.0076(5) -0.0124(5)
C 0.0206(7) 0.0176(7) 0.0210(6) -0.0042(6) 0.0015(5) -0.0093(5)
C1 0.0235(8) 0.0176(7) 0.0227(7) 0.0016(6) -0.0045(6) -0.0064(6)
C2 0.0248(8) 0.0218(7) 0.0234(7) -0.0052(6) -0.0033(6) -0.0107(6)
C11 0.0188(7) 0.0205(7) 0.0202(6) -0.0029(6) -0.0018(5) -0.0095(6)
C12 0.0250(8) 0.0230(8) 0.0216(7) -0.0011(6) -0.0018(6) -0.0078(6)
C13 0.0271(9) 0.0435(10) 0.0206(7) -0.0008(7) -0.0034(6) -0.0079(7)
C14 0.0314(9) 0.0694(14) 0.0280(8) -0.0178(9) 0.0008(7) -0.0267(9)
C15 0.0462(11) 0.0570(13) 0.0442(10) -0.0270(10) 0.0087(9) -0.0363(10)
C16 0.0370(9) 0.0290(9) 0.0323(8) -0.0144(7) 0.0053(7) -0.0168(7)
C21 0.0312(8) 0.0162(7) 0.0196(6) -0.0069(6) 0.0019(6) -0.0072(5)
C22 0.0301(9) 0.0255(8) 0.0295(8) -0.0086(7) 0.0024(7) -0.0083(7)
C23 0.0374(10) 0.0384(10) 0.0380(9) -0.0182(8) 0.0096(8) -0.0179(8)
C24 0.0560(12) 0.0304(9) 0.0326(9) -0.0252(9) 0.0152(8) -0.0132(7)
C25 0.0617(13) 0.0202(8) 0.0263(8) -0.0120(8) 0.0020(8) -0.0014(6)
C26 0.0397(10) 0.0220(8) 0.0266(8) -0.0070(7) -0.0033(7) -0.0034(6)
C31 0.0189(7) 0.0174(7) 0.0264(7) 0.0019(6) -0.0048(6) -0.0069(6)
C32 0.0240(8) 0.0218(8) 0.0287(8) -0.0018(6) -0.0034(6) -0.0093(6)
C33 0.0300(9) 0.0255(9) 0.0294(8) -0.0001(7) -0.0007(7) -0.0051(7)
C34 0.0258(9) 0.0247(9) 0.0458(10) -0.0038(7) 0.0020(7) -0.0022(7)
C35 0.0291(9) 0.0281(9) 0.0578(12) -0.0082(7) -0.0087(8) -0.0131(8)
C36 0.0270(8) 0.0297(9) 0.0385(9) -0.0020(7) -0.0076(7) -0.0166(7)
C41 0.0244(8) 0.0164(7) 0.0221(7) -0.0036(6) -0.0037(6) -0.0072(5)
C42 0.0332(9) 0.0196(8) 0.0247(7) -0.0061(6) 0.0039(6) -0.0096(6)
C43 0.0501(11) 0.0263(9) 0.0212(7) -0.0115(8) 0.0022(7) -0.0063(6)
C44 0.0433(10) 0.0222(8) 0.0293(8) -0.0053(7) -0.0097(7) -0.0016(6)
C45 0.0390(10) 0.0211(8) 0.0348(9) 0.0050(7) -0.0044(7) -0.0088(7)
C46 0.0386(10) 0.0213(8) 0.0248(7) 0.0013(7) -0.0018(7) -0.0098(6)
C51 0.0240(7) 0.0169(7) 0.0222(7) -0.0041(6) -0.0004(6) -0.0087(6)
C52 0.0279(8) 0.0370(9) 0.0271(8) -0.0078(7) -0.0020(6) -0.0156(7)
C53 0.0244(8) 0.0387(10) 0.0400(9) -0.0083(7) 0.0019(7) -0.0173(8)
C54 0.0334(9) 0.0378(10) 0.0359(9) -0.0122(8) 0.0121(7) -0.0183(8)
C55 0.0415(10) 0.0416(10) 0.0236(8) -0.0139(8) 0.0040(7) -0.0148(7)
C56 0.0290(8) 0.0286(8) 0.0232(7) -0.0086(7) -0.0017(6) -0.0092(6)
C61 0.0234(8) 0.0231(8) 0.0238(7) -0.0059(6) -0.0043(6) -0.0099(6)
C62 0.0493(12) 0.0257(10) 0.0557(12) -0.0098(9) 0.0189(10) -0.0156(9)
C63 0.0614(14) 0.0311(11) 0.0593(13) -0.0218(10) 0.0202(11) -0.0114(10)
C64 0.0320(9) 0.0492(11) 0.0311(8) -0.0182(8) 0.0040(7) -0.0161(8)
C65 0.0232(9) 0.0432(11) 0.0536(11) -0.0055(8) 0.0032(8) -0.0248(9)
C66 0.0248(8) 0.0255(9) 0.0490(10) -0.0046(7) -0.0018(7) -0.0144(8)

loop_
_atom_type_symbol
_atom_type_description
_atom_type_scat_dispersion_real
_atom_type_scat_dispersion_imag
_atom_type_scat_source
C C 0.0033 0.0016 'International Tables Vol C Tables 4.2.6.8 and 6.1.1.4'
H H 0 0 'International Tables Vol C Tables 4.2.6.8 and 6.1.1.4'
O O 0.0106 0.006 'International Tables Vol C Tables 4.2.6.8 and 6.1.1.4'
P P 0.1023 0.0942 'International Tables Vol C Tables 4.2.6.8 and 6.1.1.4'
Cl Cl 0.1484 0.1585 'International Tables Vol C Tables 4.2.6.8 and 6.1.1.4'
Rh Rh -1.1178 0.9187 'International Tables Vol C Tables 4.2.6.8 and 6.1.1.4'

loop_
_geom_angle_atom_site_label_1
_geom_angle_atom_site_label_2
_geom_angle_atom_site_label_3
_geom_angle
_geom_angle_publ_flag
C Rh P1 90.85(5) y
C Rh P2 89.91(5) y
P1 Rh P2 179.004(14) y
C Rh Cl 172.05(5) y
P1 Rh Cl 88.807(15) ?
P2 Rh Cl 90.529(15) ?
C11 P1 C21 102.71(7) ?
C11 P1 C1 101.62(7) ?
C21 P1 C1 103.01(7) ?
C11 P1 Rh 118.80(5) ?
C21 P1 Rh 112.66(5) ?
C1 P1 Rh 115.96(5) y
C51 P2 C41 102.76(7) ?
C51 P2 C2 102.80(7) ?
C41 P2 C2 102.67(7) ?
C51 P2 Rh 113.98(5) ?
C41 P2 Rh 115.37(5) ?
C2 P2 Rh 117.34(5) y
O C Rh 176.44(14) y
C31 C1 P1 114.94(10) ?
C31 C1 H1A 108.5 ?
P1 C1 H1A 108.5 ?
C31 C1 H1B 108.5 ?
P1 C1 H1B 108.5 ?
H1A C1 H1B 107.5 ?
C61 C2 P2 114.56(10) ?
C61 C2 H2A 108.6 ?
P2 C2 H2A 108.6 ?
C61 C2 H2B 108.6 ?
P2 C2 H2B 108.6 ?
H2A C2 H2B 107.6 ?
C12 C11 C16 118.86(14) ?
C12 C11 P1 120.14(11) ?
C16 C11 P1 120.63(12) ?
C11 C12 C13 120.28(16) ?
C11 C12 H12 119.9 ?
C13 C12 H12 119.9 ?
C14 C13 C12 120.31(17) ?
C14 C13 H13 119.8 ?
C12 C13 H13 119.8 ?
C13 C14 C15 120.14(16) ?
C13 C14 H14 119.9 ?
C15 C14 H14 119.9 ?
C14 C15 C16 120.15(17) ?
C14 C15 H15 119.9 ?
C16 C15 H15 119.9 ?
C15 C16 C11 120.23(17) ?
C15 C16 H16 119.9 ?
C11 C16 H16 119.9 ?
C26 C21 C22 118.68(15) ?
C26 C21 P1 122.86(13) ?
C22 C21 P1 118.44(12) ?
C23 C22 C21 120.95(16) ?
C23 C22 H22 119.5 ?
C21 C22 H22 119.5 ?
C24 C23 C22 119.96(18) ?
C24 C23 H23 120 ?
C22 C23 H23 120 ?
C25 C24 C23 119.89(17) ?
C25 C24 H24 120.1 ?
C23 C24 H24 120.1 ?
C24 C25 C26 120.43(17) ?
C24 C25 H25 119.8 ?
C26 C25 H25 119.8 ?
C21 C26 C25 120.07(17) ?
C21 C26 H26 120 ?
C25 C26 H26 120 ?
C36 C31 C32 118.11(15) ?
C36 C31 C1 121.18(14) ?
C32 C31 C1 120.65(14) ?
C33 C32 C31 121.19(16) ?
C33 C32 H32 119.4 ?
C31 C32 H32 119.4 ?
C34 C33 C32 120.07(17) ?
C34 C33 H33 120 ?
C32 C33 H33 120 ?
C35 C34 C33 119.50(17) ?
C35 C34 H34 120.3 ?
C33 C34 H34 120.3 ?
C34 C35 C36 120.65(17) ?
C34 C35 H35 119.7 ?
C36 C35 H35 119.7 ?
C31 C36 C35 120.46(17) ?
C31 C36 H36 119.8 ?
C35 C36 H36 119.8 ?
C42 C41 C46 118.65(14) ?
C42 C41 P2 119.87(12) ?
C46 C41 P2 121.45(11) ?
C41 C42 C43 120.35(15) ?
C41 C42 H42 119.8 ?
C43 C42 H42 119.8 ?
C44 C43 C42 120.34(15) ?
C44 C43 H43 119.8 ?
C42 C43 H43 119.8 ?
C43 C44 C45 119.89(15) ?
C43 C44 H44 120.1 ?
C45 C44 H44 120.1 ?
C44 C45 C46 120.06(16) ?
C44 C45 H45 120 ?
C46 C45 H45 120 ?
C45 C46 C41 120.67(15) ?
C45 C46 H46 119.7 ?
C41 C46 H46 119.7 ?
C52 C51 C56 118.94(15) ?
C52 C51 P2 118.53(11) ?
C56 C51 P2 122.52(12) ?
C53 C52 C51 120.76(15) ?
C53 C52 H52 119.6 ?
C51 C52 H52 119.6 ?
C54 C53 C52 120.01(17) ?
C54 C53 H53 120 ?
C52 C53 H53 120 ?
C55 C54 C53 119.69(16) ?
C55 C54 H54 120.2 ?
C53 C54 H54 120.2 ?
C54 C55 C56 120.80(16) ?
C54 C55 H55 119.6 ?
C56 C55 H55 119.6 ?
C55 C56 C51 119.77(16) ?
C55 C56 H56 120.1 ?
C51 C56 H56 120.1 ?
C66 C61 C62 118.07(16) ?
C66 C61 C2 121.35(15) ?
C62 C61 C2 120.53(15) ?
C61 C62 C63 120.97(19) ?
C61 C62 H62 119.5 ?
C63 C62 H62 119.5 ?
C64 C63 C62 120.55(19) ?
C64 C63 H63 119.7 ?
C62 C63 H63 119.7 ?
C65 C64 C63 118.55(18) ?
C65 C64 H64 120.7 ?
C63 C64 H64 120.7 ?
C64 C65 C66 121.04(18) ?
C64 C65 H65 119.5 ?
C66 C65 H65 119.5 ?
C61 C66 C65 120.80(17) ?
C61 C66 H66 119.6 ?
C65 C66 H66 119.6 ?

loop_
_geom_bond_atom_site_label_1
_geom_bond_atom_site_label_2
_geom_bond_distance
_geom_bond_publ_flag
Rh C 1.8007(15) y
Rh P1 2.3204(5) y
Rh P2 2.3364(5) y
Rh Cl 2.3686(4) y
P1 C11 1.8252(14) ?
P1 C21 1.8256(16) ?
P1 C1 1.8499(15) ?
P2 C51 1.8182(16) ?
P2 C41 1.8245(15) ?
P2 C2 1.8443(15) ?
O C 1.1513(18) y
C1 C31 1.510(2) ?
C1 H1A 0.99 ?
C1 H1B 0.99 ?
C2 C61 1.505(2) ?
C2 H2A 0.99 ?
C2 H2B 0.99 ?
C11 C12 1.393(2) ?
C11 C16 1.393(2) ?
C12 C13 1.393(2) ?
C12 H12 0.95 ?
C13 C14 1.370(3) ?
C13 H13 0.95 ?
C14 C15 1.381(3) ?
C14 H14 0.95 ?
C15 C16 1.392(2) ?
C15 H15 0.95 ?
C16 H16 0.95 ?
C21 C26 1.394(2) ?
C21 C22 1.394(2) ?
C22 C23 1.384(2) ?
C22 H22 0.95 ?
C23 C24 1.384(3) ?
C23 H23 0.95 ?
C24 C25 1.379(3) ?
C24 H24 0.95 ?
C25 C26 1.395(2) ?
C25 H25 0.95 ?
C26 H26 0.95 ?
C31 C36 1.391(2) ?
C31 C32 1.396(2) ?
C32 C33 1.385(2) ?
C32 H32 0.95 ?
C33 C34 1.382(3) ?
C33 H33 0.95 ?
C34 C35 1.379(3) ?
C34 H34 0.95 ?
C35 C36 1.392(3) ?
C35 H35 0.95 ?
C36 H36 0.95 ?
C41 C42 1.390(2) ?
C41 C46 1.394(2) ?
C42 C43 1.391(2) ?
C42 H42 0.95 ?
C43 C44 1.377(3) ?
C43 H43 0.95 ?
C44 C45 1.381(3) ?
C44 H44 0.95 ?
C45 C46 1.386(2) ?
C45 H45 0.95 ?
C46 H46 0.95 ?
C51 C52 1.393(2) ?
C51 C56 1.394(2) ?
C52 C53 1.384(2) ?
C52 H52 0.95 ?
C53 C54 1.383(3) ?
C53 H53 0.95 ?
C54 C55 1.380(3) ?
C54 H54 0.95 ?
C55 C56 1.390(2) ?
C55 H55 0.95 ?
C56 H56 0.95 ?
C61 C66 1.379(2) ?
C61 C62 1.379(2) ?
C62 C63 1.389(3) ?
C62 H62 0.95 ?
C63 C64 1.375(3) ?
C63 H63 0.95 ?
C64 C65 1.371(3) ?
C64 H64 0.95 ?
C65 C66 1.384(3) ?
C65 H65 0.95 ?
C66 H66 0.95 ?

loop_
_geom_hbond_atom_site_label_D
_geom_hbond_atom_site_label_H
_geom_hbond_atom_site_label_A
_geom_hbond_site_symmetry_A
_geom_hbond_distance_DH
_geom_hbond_distance_HA
_geom_hbond_distance_DA
_geom_hbond_angle_DHA
C1 H1B Cl . 0.99 2.82 3.4350(16) 121
C56 H56 Cl 2_655 0.95 2.8 3.7042(17) 159
C65 H65 O 1_455 0.95 2.44 3.203(2) 138

loop_
_geom_torsion_atom_site_label_1
_geom_torsion_atom_site_label_2
_geom_torsion_atom_site_label_3
_geom_torsion_atom_site_label_4
_geom_torsion
_geom_torsion_publ_flag
C Rh P1 C11 -26.75(7) y
P2 Rh P1 C11 113.0(8) ?
Cl Rh P1 C11 161.19(6) ?
C Rh P1 C21 93.36(7) y
P2 Rh P1 C21 -126.9(8) ?
Cl Rh P1 C21 -78.70(6) ?
C Rh P1 C1 -148.30(7) y
P2 Rh P1 C1 -8.5(8) ?
Cl Rh P1 C1 39.64(6) ?
C Rh P2 C51 -86.23(7) y
P1 Rh P2 C51 134.0(8) ?
Cl Rh P2 C51 85.84(5) ?
C Rh P2 C41 32.35(7) y
P1 Rh P2 C41 -107.4(8) ?
Cl Rh P2 C41 -155.58(6) ?
C Rh P2 C2 153.58(7) y
P1 Rh P2 C2 13.8(8) ?
Cl Rh P2 C2 -34.36(6) ?
P1 Rh C O -81(2) ?
P2 Rh C O 100(2) ?
Cl Rh C O 7(2) ?
C11 P1 C1 C31 -58.63(13) ?
C21 P1 C1 C31 -164.78(11) ?
Rh P1 C1 C31 71.70(12) y
C51 P2 C2 C61 163.96(11) ?
C41 P2 C2 C61 57.51(13) ?
Rh P2 C2 C61 -70.13(12) y
C21 P1 C11 C12 -151.89(13) ?
C1 P1 C11 C12 101.73(13) ?
Rh P1 C11 C12 -26.81(14) ?
C21 P1 C11 C16 35.15(15) ?
C1 P1 C11 C16 -71.23(14) ?
Rh P1 C11 C16 160.23(11) ?
C16 C11 C12 C13 0.2(2) ?
P1 C11 C12 C13 -172.87(12) ?
C11 C12 C13 C14 1.0(3) ?
C12 C13 C14 C15 -1.1(3) ?
C13 C14 C15 C16 -0.1(3) ?
C14 C15 C16 C11 1.3(3) ?
C12 C11 C16 C15 -1.4(3) ?
P1 C11 C16 C15 171.66(14) ?
C11 P1 C21 C26 -126.55(14) ?
C1 P1 C21 C26 -21.23(15) ?
Rh P1 C21 C26 104.45(13) ?
C11 P1 C21 C22 54.77(14) ?
C1 P1 C21 C22 160.08(13) ?
Rh P1 C21 C22 -74.24(13) ?
C26 C21 C22 C23 0.9(2) ?
P1 C21 C22 C23 179.61(13) ?
C21 C22 C23 C24 0.0(3) ?
C22 C23 C24 C25 -0.3(3) ?
C23 C24 C25 C26 -0.2(3) ?
C22 C21 C26 C25 -1.4(2) ?
P1 C21 C26 C25 179.94(13) ?
C24 C25 C26 C21 1.1(3) ?
P1 C1 C31 C36 -100.17(15) ?
P1 C1 C31 C32 82.85(16) ?
C36 C31 C32 C33 -1.0(2) ?
C1 C31 C32 C33 176.10(14) ?
C31 C32 C33 C34 -0.3(2) ?
C32 C33 C34 C35 1.1(3) ?
C33 C34 C35 C36 -0.5(3) ?
C32 C31 C36 C35 1.5(2) ?
C1 C31 C36 C35 -175.51(15) ?
C34 C35 C36 C31 -0.8(3) ?
C51 P2 C41 C42 154.11(13) ?
C2 P2 C41 C42 -99.41(14) ?
Rh P2 C41 C42 29.47(15) ?
C51 P2 C41 C46 -27.90(15) ?
C2 P2 C41 C46 78.58(15) ?
Rh P2 C41 C46 -152.54(12) ?
C46 C41 C42 C43 1.3(2) ?
P2 C41 C42 C43 179.34(14) ?
C41 C42 C43 C44 0.1(3) ?
C42 C43 C44 C45 -1.6(3) ?
C43 C44 C45 C46 1.6(3) ?
C44 C45 C46 C41 -0.1(3) ?
C42 C41 C46 C45 -1.3(3) ?
P2 C41 C46 C45 -179.32(14) ?
C41 P2 C51 C52 -55.77(14) ?
C2 P2 C51 C52 -162.15(13) ?
Rh P2 C51 C52 69.78(13) ?
C41 P2 C51 C56 124.09(13) ?
C2 P2 C51 C56 17.71(15) ?
Rh P2 C51 C56 -110.35(13) ?
C56 C51 C52 C53 -2.0(3) ?
P2 C51 C52 C53 177.87(14) ?
C51 C52 C53 C54 0.9(3) ?
C52 C53 C54 C55 0.6(3) ?
C53 C54 C55 C56 -1.0(3) ?
C54 C55 C56 C51 -0.2(3) ?
C52 C51 C56 C55 1.6(2) ?
P2 C51 C56 C55 -178.23(13) ?
P2 C2 C61 C66 81.33(17) ?
P2 C2 C61 C62 -101.12(18) ?
C66 C61 C62 C63 0.8(3) ?
C2 C61 C62 C63 -176.9(2) ?
C61 C62 C63 C64 0.2(4) ?
C62 C63 C64 C65 -1.2(3) ?
C63 C64 C65 C66 1.3(3) ?
C62 C61 C66 C65 -0.7(3) ?
C2 C61 C66 C65 176.91(16) ?
C64 C65 C66 C61 -0.3(3) ?
